data_1551454
loop_
_publ_author_name
'Sihai Yang'
'Anibal J. Ramirez-Cuesta'
'Ruth Newby'
'Victoria Garcia-Sakai'
'Pascal Manuel'
'Samantha K. Callear'
'Stuart I. Campbell'
'Chiu C. Tang'
'Martin Schroder'

_publ_section_title
;
 Supramolecular binding and separation of hydrocarbons within a
 functionalized porous metal-organic framework
;
_journal_name_full 'Nature Chemistry'
_journal_page_first 121
_journal_page_last 129
_journal_paper_doi 10.1038/nchem.2114
_journal_volume 7
_journal_year 2015
_chemical_formula_sum 'C21 H18 Al2 O10'
_chemical_formula_weight 484.33
_chemical_name_mineral NOTT-300-2.5C2H4
_space_group_IT_number 98
_space_group_name_Hall 'I 4bw 2bw'
_space_group_name_H-M_alt 'I 41 2 2'
_symmetry_space_group_name_H-M 'I 41 2 2'
_cell_angle_alpha 90
_cell_angle_beta 90
_cell_angle_gamma 90
_cell_formula_units_Z 4
_cell_length_a 14.804690(33)
_cell_length_b 14.804690(33)
_cell_length_c 11.801726(35)
_cell_volume 2586.689(11)
_diffrn_ambient_temperature 273
_diffrn_radiation_probe x-ray
_diffrn_radiation_type synchrotron
_diffrn_radiation_wavelength 0.826126
_pd_proc_ls_prof_R_factor 0.059
_pd_proc_ls_prof_wR_factor 0.084
_refine_ls_goodness_of_fit_ref 2.74
_refine_ls_R_I_factor 0.050
_cod_data_source_file nchem.2114-s3.cif
_cod_data_source_block 2
_cod_original_cell_volume 2586.689(14)
_cod_original_sg_symbol_H-M I4122
_cod_database_code 1551454

loop_
_symmetry_equiv_pos_as_xyz
'x, y, z '
'-x+1/2, y, -z-1/4 '
'-y, -x, -z '
'-y, x+1/2, z+1/4 '
'y+1/2, -x, z-1/4 '
'y+1/2, x+1/2, -z+1/2 '
'x, -y+1/2, -z+1/4 '
'-x+1/2, -y+1/2, z+1/2 '
'x+1/2, y+1/2, z+1/2 '
'-x, y+1/2, -z+1/4 '
'-y+1/2, -x+1/2, -z+1/2 '
'-y+1/2, x, z-1/4 '
'y, -x+1/2, z+1/4 '
'y, x, -z '
'x+1/2, -y, -z-1/4 '
'-x, -y, z '

loop_
_atom_site_label
_atom_site_type_symbol
_atom_site_symmetry_multiplicity
_atom_site_fract_x
_atom_site_fract_y
_atom_site_fract_z
_atom_site_occupancy
_atom_site_B_iso_or_equiv
Al Al 8 0.694153(49) 0.305847(49) 0.5 1 0.940(24)
O1 O 8 0.75401(12) 0.25 0.625 1 0.498(20)
O2 O 16 0.62233(28) 0.37947(30) 0.60369(21) 1 0.498(20)
O3 O 16 0.60473(30) 0.28484(20) 0.74714(25) 1 0.498(20)
C1 C 16 0.59305(22) 0.35991(18) 0.70027(18) 1 0.988(28)
C2 C 16 0.541741(79) 0.429419(62) 0.76252(15) 1 0.988(28)
C3 C 8 0.5 0.5 0.70313(18) 1 0.988(28)
C4 C 16 0.541741(79) 0.429419(62) 0.88130(11) 1 0.988(28)
C5 C 8 0.5 0.5 0.94069(10) 1 0.988(28)
H1 H 8 0.81480(12) 0.25 0.625 1 0.597(24)
H3 H 8 0.5 0.5 0.61416(18) 1 1.186(33)
H4 H 16 0.57301(13) 0.376551(89) 0.92578(11) 1 1.186(33)
C6a C 16 0.55036(31) 0.75 0.13829(97) 0.3531(24) 16.58(57)
H6a H 16 0.51077(31) 0.7004566 0.09187(97) 0.3531(24) 16.58(57)
H6b H 16 0.59292(31) 0.7975361 0.09271(97) 0.3531(24) 16.58(57)
C6b C 16 0.54676(31) 0.7524481 0.24661(97) 0.3531(24) 16.58(57)
H6c H 16 0.58618(31) 0.8021345 0.29302(97) 0.3531(24) 16.58(57)
H6d H 16 0.50412(31) 0.7049837 0.29218(97) 0.3531(24) 16.58(57)
C7a C 16 0.150(16) 0.3220(52) 0.196(10) 0.2805(22) 20.00(93)
H7a H 16 0.1225(90) 0.3739(27) 0.2509(62) 0.2805(22) 24.0(11)
H7b H 16 0.177(22) 0.3400(98) 0.113(12) 0.2805(22) 24.0(11)
C7b C 16 0.152(26) 0.2397(52) 0.229(17) 0.2805(22) 20.00(93)
H7c H 16 0.180(39) 0.1878(90) 0.174(24) 0.2805(22) 24.0(11)
H7d H 16 0.126(22) 0.2217(48) 0.312(16) 0.2805(22) 24.0(11)
